data_4342993
loop_
_publ_author_name
'Lee, Eunji'
'Park, Ki-Min'
'Ikeda, Mari'
'Kuwahara, Shunsuke'
'Habata, Yoichi'
'Lee, Shim Sung'

_publ_section_title
;
 Coordination Networks of a Ditopic Macrocycle Exhibiting Anion-Controlled
 Dimensional Changes and Crystal-to-Crystal Anion Exchange.
;
_journal_issue 11
_journal_name_full 'Inorganic chemistry'
_journal_page_first 5372
_journal_page_last 5383
_journal_paper_doi 10.1021/acs.inorgchem.5b00422
_journal_volume 54
_journal_year 2015
_chemical_formula_moiety 'C23 H23 Ag2 F6 N O6 S2'
_chemical_formula_sum 'C23 H23 Ag2 F6 N O6 S2'
_chemical_formula_weight 803.28
_chemical_name_systematic
; 
 ? 
;
_space_group_IT_number 2
_symmetry_cell_setting triclinic
_symmetry_space_group_name_Hall '-P 1'
_symmetry_space_group_name_H-M 'P -1'
_atom_sites_solution_hydrogens geom
_atom_sites_solution_primary direct
_atom_sites_solution_secondary difmap
_audit_creation_method SHELXL-97
_cell_angle_alpha 107.5140(10)
_cell_angle_beta 101.7770(10)
_cell_angle_gamma 97.0910(10)
_cell_formula_units_Z 2
_cell_length_a 9.51350(10)
_cell_length_b 11.5738(2)
_cell_length_c 13.9234(2)
_cell_measurement_reflns_used 9966
_cell_measurement_temperature 173(2)
_cell_measurement_theta_max 28.24
_cell_measurement_theta_min 2.62
_cell_volume 1402.88(4)
_computing_cell_refinement 'Bruker SAINT'
_computing_data_collection 'Bruker APEX2'
_computing_data_reduction 'Bruker SAINT'
_computing_molecular_graphics 'Bruker SHELXTL'
_computing_publication_material 'Bruker SHELXTL'
_computing_structure_refinement 'SHELXL-97 (Sheldrick, 2008)'
_computing_structure_solution 'SHELXS-97 (Sheldrick, 2008)'
_diffrn_ambient_temperature 173(2)
_diffrn_measured_fraction_theta_full 0.996
_diffrn_measured_fraction_theta_max 0.996
_diffrn_measurement_device_type 'Bruker APEX-II CCD'
_diffrn_measurement_method '\f and \w scans'
_diffrn_radiation_monochromator graphite
_diffrn_radiation_source 'fine-focus sealed tube'
_diffrn_radiation_type MoK\a
_diffrn_radiation_wavelength 0.71073
_diffrn_reflns_av_R_equivalents 0.0238
_diffrn_reflns_av_sigmaI/netI 0.0256
_diffrn_reflns_limit_h_max 12
_diffrn_reflns_limit_h_min -12
_diffrn_reflns_limit_k_max 15
_diffrn_reflns_limit_k_min -15
_diffrn_reflns_limit_l_max 18
_diffrn_reflns_limit_l_min -18
_diffrn_reflns_number 26022
_diffrn_reflns_theta_full 28.00
_diffrn_reflns_theta_max 28.00
_diffrn_reflns_theta_min 1.59
_exptl_absorpt_coefficient_mu 1.623
_exptl_absorpt_correction_T_max 0.8677
_exptl_absorpt_correction_T_min 0.7812
_exptl_absorpt_correction_type multi-scan
_exptl_absorpt_process_details SADABS
_exptl_crystal_colour colourless
_exptl_crystal_density_diffrn 1.902
_exptl_crystal_density_method 'not measured'
_exptl_crystal_description Block
_exptl_crystal_F_000 792
_exptl_crystal_size_max 0.16
_exptl_crystal_size_mid 0.15
_exptl_crystal_size_min 0.09
_refine_diff_density_max 0.479
_refine_diff_density_min -0.404
_refine_diff_density_rms 0.076
_refine_ls_extinction_method none
_refine_ls_goodness_of_fit_ref 1.017
_refine_ls_hydrogen_treatment constr
_refine_ls_matrix_type full
_refine_ls_number_parameters 361
_refine_ls_number_reflns 6750
_refine_ls_number_restraints 0
_refine_ls_restrained_S_all 1.017
_refine_ls_R_factor_all 0.0285
_refine_ls_R_factor_gt 0.0218
_refine_ls_shift/su_max 0.002
_refine_ls_shift/su_mean 0.000
_refine_ls_structure_factor_coef Fsqd
_refine_ls_weighting_details 'calc w=1/[\s^2^(Fo^2^)+(0.0229P)^2^+0.6119P] where P=(Fo^2^+2Fc^2^)/3'
_refine_ls_weighting_scheme calc
_refine_ls_wR_factor_gt 0.0470
_refine_ls_wR_factor_ref 0.0499
_reflns_number_gt 5864
_reflns_number_total 6750
_reflns_threshold_expression >2sigma(I)
_cod_data_source_file ic5b00422_si_002.cif
_cod_data_source_block complex2
_cod_depositor_comments
;
The following automatic conversions were performed:

'_symmetry_cell_setting' value 'Triclinic' changed to 'triclinic'
according to
/usr/data/users/saulius/crontab/automatic-downloads/rss-feeds/ACS/lib/dictionaries/cif_core.dic
dictionary named 'cif_core.dic' version 2.4.2 from 2011-04-26.

Automatic conversion script
Id: cif_fix_values 3271 2015-04-21 07:52:19Z andrius 

 Adding full bibliography for 4342991--4342995.cif.
;
_cod_original_cell_volume 1402.88(3)
_cod_original_sg_symbol_H-M P-1
_cod_database_code 4342993

loop_
_symmetry_equiv_pos_as_xyz
'x, y, z'
'-x, -y, -z'

loop_
_atom_site_label
_atom_site_type_symbol
_atom_site_fract_x
_atom_site_fract_y
_atom_site_fract_z
_atom_site_U_iso_or_equiv
_atom_site_adp_type
_atom_site_occupancy
_atom_site_symmetry_multiplicity
_atom_site_calc_flag
_atom_site_refinement_flags
Ag1 Ag 0.954075(15) 0.725098(14) 0.807973(12) 0.01872(4) Uani 1 1 d .
Ag2 Ag 0.983302(15) 0.828468(14) 0.528209(11) 0.01753(4) Uani 1 1 d .
N1 N 1.15202(17) 0.83433(16) 0.94747(13) 0.0187(3) Uani 1 1 d .
O1 O 0.98386(14) 0.96540(13) 0.86214(11) 0.0205(3) Uani 1 1 d .
O2 O 1.12260(14) 0.58029(12) 0.85603(10) 0.0175(3) Uani 1 1 d .
S1 S 0.84941(5) 0.77101(4) 0.64745(4) 0.01610(10) Uani 1 1 d .
S2 S 0.95943(5) 0.24622(5) 0.64236(4) 0.01663(10) Uani 1 1 d .
C1 C 1.3577(2) 0.8173(2) 1.07005(16) 0.0253(5) Uani 1 1 d .
H1A H 1.4086 0.7673 1.1019 0.030 Uiso 1 1 calc R
C2 C 1.4145(2) 0.9421(2) 1.09695(17) 0.0265(5) Uani 1 1 d .
H2A H 1.5048 0.9790 1.1480 0.032 Uiso 1 1 calc R
C3 C 1.3388(2) 1.0121(2) 1.04885(16) 0.0245(5) Uani 1 1 d .
H3A H 1.3754 1.0980 1.0668 0.029 Uiso 1 1 calc R
C4 C 1.2078(2) 0.95501(19) 0.97361(16) 0.0201(4) Uani 1 1 d .
C5 C 1.1276(2) 1.0306(2) 0.91758(17) 0.0241(5) Uani 1 1 d .
H5A H 1.1234 1.1099 0.9688 0.029 Uiso 1 1 calc R
H5B H 1.1816 1.0492 0.8686 0.029 Uiso 1 1 calc R
C6 C 0.9160(2) 1.01059(19) 0.78310(15) 0.0209(4) Uani 1 1 d .
H6A H 0.9870 1.0298 0.7444 0.025 Uiso 1 1 calc R
H6B H 0.8817 1.0871 0.8149 0.025 Uiso 1 1 calc R
C7 C 0.7873(2) 0.91110(19) 0.70981(15) 0.0198(4) Uani 1 1 d .
H7A H 0.7358 0.9416 0.6559 0.024 Uiso 1 1 calc R
H7B H 0.7173 0.8920 0.7493 0.024 Uiso 1 1 calc R
C8 C 0.6719(2) 0.66793(19) 0.57830(16) 0.0195(4) Uani 1 1 d .
H8A H 0.6104 0.6680 0.6278 0.023 Uiso 1 1 calc R
H8B H 0.6208 0.6981 0.5240 0.023 Uiso 1 1 calc R
C9 C 0.69215(19) 0.53845(18) 0.52856(16) 0.0174(4) Uani 1 1 d .
C10 C 0.6785(2) 0.4903(2) 0.42221(16) 0.0199(4) Uani 1 1 d .
H10A H 0.6585 0.5404 0.3801 0.024 Uiso 1 1 calc R
C11 C 0.6936(2) 0.3698(2) 0.37681(16) 0.0227(4) Uani 1 1 d .
H11A H 0.6845 0.3379 0.3040 0.027 Uiso 1 1 calc R
C12 C 0.7220(2) 0.2956(2) 0.43732(16) 0.0206(4) Uani 1 1 d .
H12A H 0.7317 0.2130 0.4057 0.025 Uiso 1 1 calc R
C13 C 0.7365(2) 0.34186(18) 0.54475(15) 0.0174(4) Uani 1 1 d .
C14 C 0.72124(19) 0.46303(18) 0.58933(15) 0.0169(4) Uani 1 1 d .
H14A H 0.7307 0.4951 0.6622 0.020 Uiso 1 1 calc R
C15 C 0.7677(2) 0.26269(19) 0.61176(16) 0.0190(4) Uani 1 1 d .
H15A H 0.7049 0.1795 0.5756 0.023 Uiso 1 1 calc R
H15B H 0.7404 0.2991 0.6778 0.023 Uiso 1 1 calc R
C16 C 1.0554(2) 0.40507(18) 0.70591(15) 0.0183(4) Uani 1 1 d .
H16A H 1.1575 0.4116 0.6995 0.022 Uiso 1 1 calc R
H16B H 1.0078 0.4577 0.6703 0.022 Uiso 1 1 calc R
C17 C 1.0566(2) 0.45235(18) 0.81977(15) 0.0191(4) Uani 1 1 d .
H17A H 0.9557 0.4413 0.8284 0.023 Uiso 1 1 calc R
H17B H 1.1143 0.4077 0.8588 0.023 Uiso 1 1 calc R
C18 C 1.1548(2) 0.63355(19) 0.96681(15) 0.0216(4) Uani 1 1 d .
H18A H 1.2217 0.5896 1.0001 0.026 Uiso 1 1 calc R
H18B H 1.0636 0.6271 0.9903 0.026 Uiso 1 1 calc R
C19 C 1.2259(2) 0.76692(19) 0.99611(15) 0.0203(4) Uani 1 1 d .
O3 O 0.80298(15) 0.60181(15) 0.86701(12) 0.0297(4) Uani 1 1 d .
O4 O 0.63819(17) 0.70620(14) 0.81285(12) 0.0294(4) Uani 1 1 d .
F1 F 0.61022(16) 0.59587(14) 0.99632(10) 0.0431(4) Uani 1 1 d .
F2 F 0.56404(16) 0.44005(13) 0.85769(12) 0.0429(4) Uani 1 1 d .
F3 F 0.43499(14) 0.57864(17) 0.86618(14) 0.0553(5) Uani 1 1 d .
C20 C 0.6807(2) 0.63119(19) 0.85252(15) 0.0194(4) Uani 1 1 d .
C21 C 0.5700(2) 0.5616(2) 0.89256(17) 0.0226(4) Uani 1 1 d .
O5 O 0.80110(15) 0.96305(14) 0.49019(11) 0.0241(3) Uani 1 1 d .
O6 O 0.82031(15) 1.01691(13) 0.35021(11) 0.0232(3) Uani 1 1 d .
F4 F 0.51490(14) 0.88247(16) 0.31574(12) 0.0491(4) Uani 1 1 d .
F5 F 0.65868(16) 0.79723(13) 0.22944(11) 0.0435(4) Uani 1 1 d .
F6 F 0.6274(2) 0.75100(15) 0.36190(13) 0.0696(6) Uani 1 1 d .
C22 C 0.7684(2) 0.95198(18) 0.39630(16) 0.0186(4) Uani 1 1 d .
C23 C 0.6426(2) 0.8442(2) 0.32541(18) 0.0302(5) Uani 1 1 d .

loop_
_atom_site_aniso_label
_atom_site_aniso_U_11
_atom_site_aniso_U_22
_atom_site_aniso_U_33
_atom_site_aniso_U_23
_atom_site_aniso_U_13
_atom_site_aniso_U_12
Ag1 0.01711(8) 0.01978(8) 0.02098(8) 0.01076(7) 0.00336(6) 0.00250(6)
Ag2 0.01801(8) 0.01876(8) 0.01592(8) 0.00509(6) 0.00632(6) 0.00248(6)
N1 0.0184(8) 0.0195(9) 0.0181(9) 0.0046(7) 0.0062(7) 0.0046(7)
O1 0.0215(7) 0.0211(7) 0.0222(8) 0.0106(6) 0.0074(6) 0.0043(6)
O2 0.0185(7) 0.0171(7) 0.0145(7) 0.0030(6) 0.0023(5) 0.0031(6)
S1 0.0182(2) 0.0171(2) 0.0171(2) 0.0087(2) 0.00739(18) 0.00571(19)
S2 0.0192(2) 0.0163(2) 0.0161(2) 0.0064(2) 0.00589(18) 0.00481(19)
C1 0.0251(11) 0.0272(12) 0.0206(11) 0.0041(9) 0.0038(9) 0.0080(9)
C2 0.0223(10) 0.0290(12) 0.0209(11) 0.0007(10) 0.0033(9) 0.0021(9)
C3 0.0238(10) 0.0215(11) 0.0250(11) 0.0008(9) 0.0119(9) 0.0007(9)
C4 0.0219(10) 0.0198(10) 0.0194(10) 0.0031(9) 0.0113(8) 0.0046(8)
C5 0.0252(10) 0.0189(10) 0.0289(12) 0.0079(9) 0.0099(9) 0.0023(9)
C6 0.0324(11) 0.0171(10) 0.0207(11) 0.0096(9) 0.0143(9) 0.0107(9)
C7 0.0271(10) 0.0201(10) 0.0198(10) 0.0104(9) 0.0121(8) 0.0124(8)
C8 0.0155(9) 0.0217(11) 0.0238(11) 0.0106(9) 0.0050(8) 0.0048(8)
C9 0.0106(8) 0.0207(10) 0.0235(10) 0.0100(9) 0.0057(7) 0.0034(8)
C10 0.0162(9) 0.0262(11) 0.0211(10) 0.0127(9) 0.0053(8) 0.0050(8)
C11 0.0207(10) 0.0302(12) 0.0169(10) 0.0068(9) 0.0047(8) 0.0070(9)
C12 0.0174(9) 0.0213(10) 0.0216(11) 0.0046(9) 0.0047(8) 0.0055(8)
C13 0.0136(9) 0.0189(10) 0.0210(10) 0.0078(9) 0.0058(8) 0.0024(8)
C14 0.0128(8) 0.0222(10) 0.0176(10) 0.0083(9) 0.0054(7) 0.0036(8)
C15 0.0170(9) 0.0200(10) 0.0227(11) 0.0090(9) 0.0081(8) 0.0038(8)
C16 0.0196(9) 0.0174(10) 0.0174(10) 0.0048(8) 0.0061(8) 0.0024(8)
C17 0.0208(10) 0.0179(10) 0.0174(10) 0.0056(8) 0.0036(8) 0.0032(8)
C18 0.0267(10) 0.0230(11) 0.0137(10) 0.0055(9) 0.0015(8) 0.0082(9)
C19 0.0212(10) 0.0222(11) 0.0153(10) 0.0026(9) 0.0049(8) 0.0057(8)
O3 0.0196(7) 0.0416(10) 0.0395(9) 0.0246(8) 0.0140(7) 0.0092(7)
O4 0.0420(9) 0.0254(8) 0.0321(9) 0.0182(7) 0.0175(7) 0.0121(7)
F1 0.0489(9) 0.0574(10) 0.0257(7) 0.0171(7) 0.0184(6) -0.0028(7)
F2 0.0468(8) 0.0252(7) 0.0560(10) 0.0149(7) 0.0175(7) -0.0056(6)
F3 0.0218(7) 0.0926(13) 0.0839(12) 0.0634(11) 0.0251(7) 0.0241(8)
C20 0.0226(10) 0.0196(10) 0.0167(10) 0.0052(9) 0.0084(8) 0.0029(8)
C21 0.0202(10) 0.0275(11) 0.0262(11) 0.0154(10) 0.0090(8) 0.0061(9)
O5 0.0278(8) 0.0247(8) 0.0191(8) 0.0072(6) 0.0022(6) 0.0093(6)
O6 0.0253(7) 0.0198(7) 0.0227(8) 0.0063(6) 0.0060(6) 0.0003(6)
F4 0.0202(7) 0.0720(12) 0.0457(9) 0.0168(8) 0.0004(6) -0.0038(7)
F5 0.0474(9) 0.0368(8) 0.0280(8) -0.0028(7) 0.0004(6) -0.0084(7)
F6 0.0982(14) 0.0388(9) 0.0515(10) 0.0307(8) -0.0217(10) -0.0317(9)
C22 0.0175(9) 0.0163(10) 0.0219(11) 0.0062(9) 0.0033(8) 0.0069(8)
C23 0.0328(12) 0.0281(12) 0.0274(12) 0.0162(11) -0.0018(10) -0.0045(10)

loop_
_atom_type_symbol
_atom_type_description
_atom_type_scat_dispersion_real
_atom_type_scat_dispersion_imag
_atom_type_scat_source
C C 0.0033 0.0016 'International Tables Vol C Tables 4.2.6.8 and 6.1.1.4'
H H 0.0000 0.0000 'International Tables Vol C Tables 4.2.6.8 and 6.1.1.4'
N N 0.0061 0.0033 'International Tables Vol C Tables 4.2.6.8 and 6.1.1.4'
O O 0.0106 0.0060 'International Tables Vol C Tables 4.2.6.8 and 6.1.1.4'
F F 0.0171 0.0103 'International Tables Vol C Tables 4.2.6.8 and 6.1.1.4'
S S 0.1246 0.1234 'International Tables Vol C Tables 4.2.6.8 and 6.1.1.4'
Ag Ag -0.8971 1.1015 'International Tables Vol C Tables 4.2.6.8 and 6.1.1.4'

loop_
_geom_angle_atom_site_label_1
_geom_angle_atom_site_label_2
_geom_angle_atom_site_label_3
_geom_angle
_geom_angle_site_symmetry_1
_geom_angle_site_symmetry_3
N1 Ag1 O3 107.02(6) . .
N1 Ag1 S1 130.16(4) . .
O3 Ag1 S1 119.03(4) . .
N1 Ag1 O2 68.80(5) . .
O3 Ag1 O2 78.09(5) . .
S1 Ag1 O2 136.16(3) . .
O6 Ag2 S2 110.34(4) 2_776 2_766
O6 Ag2 S1 100.52(4) 2_776 .
S2 Ag2 S1 144.812(17) 2_766 .
O6 Ag2 O5 99.83(5) 2_776 .
S2 Ag2 O5 100.33(3) 2_766 .
S1 Ag2 O5 90.35(4) . .
C4 N1 C19 118.58(17) . .
C4 N1 Ag1 124.54(13) . .
C19 N1 Ag1 116.30(13) . .
C5 O1 C6 114.23(15) . .
C17 O2 C18 112.21(15) . .
C17 O2 Ag1 115.56(11) . .
C18 O2 Ag1 98.35(11) . .
C7 S1 C8 99.59(9) . .
C7 S1 Ag2 104.23(7) . .
C8 S1 Ag2 112.63(7) . .
C7 S1 Ag1 97.66(7) . .
C8 S1 Ag1 109.86(7) . .
Ag2 S1 Ag1 127.413(19) . .
C16 S2 C15 102.27(9) . .
C16 S2 Ag2 107.35(6) . 2_766
C15 S2 Ag2 104.92(7) . 2_766
C19 C1 C2 118.8(2) . .
C3 C2 C1 119.3(2) . .
C2 C3 C4 119.0(2) . .
N1 C4 C3 122.0(2) . .
N1 C4 C5 118.91(18) . .
C3 C4 C5 119.04(19) . .
O1 C5 C4 110.55(16) . .
O1 C6 C7 107.96(16) . .
C6 C7 S1 110.63(14) . .
C9 C8 S1 110.42(13) . .
C10 C9 C14 118.85(19) . .
C10 C9 C8 121.16(18) . .
C14 C9 C8 119.96(18) . .
C11 C10 C9 120.65(19) . .
C12 C11 C10 120.18(19) . .
C11 C12 C13 120.4(2) . .
C14 C13 C12 118.86(18) . .
C14 C13 C15 120.05(18) . .
C12 C13 C15 121.09(18) . .
C13 C14 C9 121.09(18) . .
C13 C15 S2 114.02(13) . .
C17 C16 S2 112.26(13) . .
O2 C17 C16 105.62(15) . .
O2 C18 C19 107.56(16) . .
N1 C19 C1 122.3(2) . .
N1 C19 C18 116.11(17) . .
C1 C19 C18 121.55(19) . .
C20 O3 Ag1 106.81(13) . .
O4 C20 O3 129.84(19) . .
O4 C20 C21 117.11(18) . .
O3 C20 C21 113.04(18) . .
F3 C21 F2 106.76(19) . .
F3 C21 F1 107.38(18) . .
F2 C21 F1 105.89(17) . .
F3 C21 C20 114.22(17) . .
F2 C21 C20 111.55(17) . .
F1 C21 C20 110.60(17) . .
C22 O5 Ag2 111.47(12) . .
C22 O6 Ag2 108.49(12) . 2_776
O5 C22 O6 129.67(19) . .
O5 C22 C23 116.19(18) . .
O6 C22 C23 114.12(17) . .
F6 C23 F5 106.8(2) . .
F6 C23 F4 106.8(2) . .
F5 C23 F4 106.54(18) . .
F6 C23 C22 113.06(17) . .
F5 C23 C22 112.93(18) . .
F4 C23 C22 110.31(19) . .

loop_
_geom_bond_atom_site_label_1
_geom_bond_atom_site_label_2
_geom_bond_distance
_geom_bond_site_symmetry_2
Ag1 N1 2.3148(16) .
Ag1 O3 2.3366(15) .
Ag1 S1 2.4912(5) .
Ag1 O2 2.5938(13) .
Ag2 O6 2.3704(14) 2_776
Ag2 S2 2.4684(5) 2_766
Ag2 S1 2.4779(5) .
Ag2 O5 2.5494(14) .
N1 C4 1.340(3) .
N1 C19 1.349(3) .
O1 C5 1.414(2) .
O1 C6 1.429(2) .
O2 C17 1.426(2) .
O2 C18 1.429(2) .
S1 C7 1.825(2) .
S1 C8 1.830(2) .
S2 C16 1.809(2) .
S2 C15 1.8340(19) .
S2 Ag2 2.4684(5) 2_766
C1 C19 1.380(3) .
C1 C2 1.385(3) .
C2 C3 1.378(3) .
C3 C4 1.391(3) .
C4 C5 1.512(3) .
C6 C7 1.517(3) .
C8 C9 1.505(3) .
C9 C10 1.388(3) .
C9 C14 1.401(3) .
C10 C11 1.387(3) .
C11 C12 1.385(3) .
C12 C13 1.400(3) .
C13 C14 1.391(3) .
C13 C15 1.506(3) .
C16 C17 1.510(3) .
C18 C19 1.502(3) .
O3 C20 1.246(2) .
O4 C20 1.227(2) .
F1 C21 1.335(2) .
F2 C21 1.333(3) .
F3 C21 1.318(2) .
C20 C21 1.539(3) .
O5 C22 1.243(2) .
O6 C22 1.244(2) .
O6 Ag2 2.3705(14) 2_776
F4 C23 1.339(3) .
F5 C23 1.331(3) .
F6 C23 1.328(3) .
C22 C23 1.540(3) .
